data_4061813
_journal_name_full Organometallics
_journal_paper_doi 10.1021/om050761g
_journal_year 2005
_chemical_formula_moiety 'C22 H28 Mo2 S3'
_chemical_formula_sum 'C22 H28 Mo2 S3'
_chemical_formula_weight 580.5
_space_group_IT_number 19
_space_group_name_Hall 'P 2ac 2ab'
_space_group_name_H-M_alt 'P 21 21 21'
_symmetry_cell_setting orthorhombic
_symmetry_Int_Tables_number 19
_symmetry_space_group_name_Hall 'P 2ac 2ab'
_symmetry_space_group_name_H-M 'P 21 21 21'
_cell_angle_alpha 90
_cell_angle_beta 90
_cell_angle_gamma 90
_cell_formula_units_Z 4
_cell_length_a 7.9181(2)
_cell_length_b 13.6483(4)
_cell_length_c 20.6495(6)
_cell_measurement_temperature 100(2)
_cell_volume 2231.56(11)
_diffrn_ambient_temperature 100(2)
_exptl_crystal_density_diffrn 1.728
_cod_database_code 4061813

loop_
_symmetry_equiv_pos_as_xyz
'x, y, z'
'-x+1/2, -y, z+1/2'
'x+1/2, -y+1/2, -z'
'-x, y+1/2, -z+1/2'

loop_
_atom_site_label
_atom_site_type_symbol
_atom_site_fract_x
_atom_site_fract_y
_atom_site_fract_z
_atom_site_U_iso_or_equiv
_atom_site_adp_type
_atom_site_occupancy
_atom_site_symmetry_multiplicity
_atom_site_calc_flag
_atom_site_refinement_flags
_atom_site_disorder_assembly
_atom_site_disorder_group
Mo1 Mo 0.54888(9) 0.28128(6) 0.14272(4) 0.0133(2) Uani 0.764(3) 1 d P A 1
Mo2 Mo 0.67441(9) 0.23146(6) 0.25437(3) 0.0139(2) Uani 0.764(3) 1 d P A 1
S1 S 0.3684(2) 0.24684(14) 0.23834(10) 0.0158(5) Uani 0.764(3) 1 d P A 1
S2 S 0.8631(3) 0.26688(19) 0.16361(12) 0.0149(5) Uani 0.764(3) 1 d P A 1
S3 S 0.6252(3) 0.40337(15) 0.22448(10) 0.0165(5) Uani 0.764(3) 1 d P A 1
C1 C 0.2702(16) 0.3531(9) 0.2789(6) 0.024(3) Uiso 0.764(3) 1 d P A 1
H1A H 0.2527 0.338 0.3249 0.035 Uiso 0.764(3) 1 calc PR A 1
H1B H 0.1612 0.3676 0.2586 0.035 Uiso 0.764(3) 1 calc PR A 1
H1C H 0.3446 0.4102 0.275 0.035 Uiso 0.764(3) 1 calc PR A 1
C2 C 0.9828(11) 0.1552(6) 0.1449(5) 0.0219(19) Uiso 0.764(3) 1 d P A 1
H2A H 0.9415 0.1011 0.1719 0.033 Uiso 0.764(3) 1 calc PR A 1
H2B H 1.1029 0.1662 0.1539 0.033 Uiso 0.764(3) 1 calc PR A 1
H2C H 0.968 0.1385 0.0991 0.033 Uiso 0.764(3) 1 calc PR A 1
C3 C 0.8043(12) 0.4795(6) 0.2052(4) 0.0219(19) Uiso 0.764(3) 1 d P A 1
H3A H 0.8991 0.4624 0.2336 0.033 Uiso 0.764(3) 1 calc PR A 1
H3B H 0.7744 0.5485 0.2117 0.033 Uiso 0.764(3) 1 calc PR A 1
H3C H 0.8369 0.4691 0.16 0.033 Uiso 0.764(3) 1 calc PR A 1
C4 C 0.5767(11) 0.1240(6) 0.1840(4) 0.0159(17) Uiso 0.764(3) 1 d P A 1
C5 C 0.6148(11) 0.1032(6) 0.1208(4) 0.0167(18) Uiso 0.764(3) 1 d P A 1
H5 H 0.7119 0.1331 0.1023 0.02 Uiso 0.764(3) 1 calc PR A 1
C11 C 0.5791(6) 0.3537(4) 0.0398(3) 0.0209(19) Uiso 0.764(3) 1 d PG A 1
H11 H 0.6854 0.3713 0.0219 0.025 Uiso 0.764(3) 1 calc PR A 1
C12 C 0.4992(7) 0.2609(3) 0.0341(3) 0.0195(18) Uiso 0.764(3) 1 d PG A 1
H12 H 0.5426 0.2056 0.0117 0.023 Uiso 0.764(3) 1 calc PR A 1
C13 C 0.3429(6) 0.2654(4) 0.0677(3) 0.0205(18) Uiso 0.764(3) 1 d PG A 1
H13 H 0.2635 0.2136 0.0717 0.025 Uiso 0.764(3) 1 calc PR A 1
C14 C 0.3262(7) 0.3610(4) 0.0941(3) 0.028(2) Uiso 0.764(3) 1 d PG A 1
H14 H 0.2337 0.3843 0.119 0.033 Uiso 0.764(3) 1 calc PR A 1
C15 C 0.4722(8) 0.4155(3) 0.0769(3) 0.028(2) Uiso 0.764(3) 1 d PG A 1
H15 H 0.4944 0.4817 0.0882 0.033 Uiso 0.764(3) 1 calc PR A 1
C21 C 0.6669(7) 0.2372(4) 0.3630(3) 0.0198(19) Uiso 0.764(3) 1 d PG A 1
H21 H 0.5882 0.2791 0.384 0.024 Uiso 0.764(3) 1 calc PR A 1
C22 C 0.6366(6) 0.1392(4) 0.3432(3) 0.0217(19) Uiso 0.764(3) 1 d PG A 1
H22 H 0.5341 0.1039 0.3486 0.026 Uiso 0.764(3) 1 calc PR A 1
C23 C 0.7865(8) 0.1031(3) 0.3139(3) 0.0200(18) Uiso 0.764(3) 1 d PG A 1
H23 H 0.8018 0.0394 0.2962 0.024 Uiso 0.764(3) 1 calc PR A 1
C24 C 0.9094(6) 0.1788(4) 0.3156(3) 0.0192(18) Uiso 0.764(3) 1 d PG A 1
H24 H 1.0213 0.1747 0.2994 0.023 Uiso 0.764(3) 1 calc PR A 1
C25 C 0.8355(7) 0.2617(4) 0.3460(3) 0.020(2) Uiso 0.764(3) 1 d PG A 1
H25 H 0.8893 0.3228 0.3536 0.024 Uiso 0.764(3) 1 calc PR A 1
C31 C 0.5115(6) 0.0354(4) 0.0786(2) 0.0195(19) Uiso 0.764(3) 1 d PG A 1
C32 C 0.5924(5) -0.0080(4) 0.0262(3) 0.023(2) Uiso 0.764(3) 1 d PG A 1
H32 H 0.7075 0.0067 0.0175 0.028 Uiso 0.764(3) 1 calc PR A 1
C33 C 0.5050(7) -0.0728(4) -0.0134(2) 0.030(2) Uiso 0.764(3) 1 d PG A 1
H33 H 0.5603 -0.1024 -0.0492 0.036 Uiso 0.764(3) 1 calc PR A 1
C34 C 0.3367(7) -0.0942(4) -0.0006(3) 0.0201(18) Uiso 0.764(3) 1 d PG A 1
C35 C 0.2557(5) -0.0508(5) 0.0518(3) 0.026(4) Uiso 0.764(3) 1 d PG A 1
H35 H 0.1407 -0.0655 0.0605 0.031 Uiso 0.764(3) 1 calc PR A 1
C36 C 0.3432(6) 0.0140(5) 0.0914(2) 0.0194(18) Uiso 0.764(3) 1 d PG A 1
H36 H 0.2879 0.0436 0.1272 0.023 Uiso 0.764(3) 1 calc PR A 1
C37 C 0.2300(19) -0.1680(11) -0.0408(7) 0.046(4) Uiso 0.764(3) 1 d P A 1
H37A H 0.2557 -0.16 -0.0869 0.069 Uiso 0.764(3) 1 calc PR A 1
H37B H 0.1096 -0.1555 -0.0334 0.069 Uiso 0.764(3) 1 calc PR A 1
H37C H 0.2574 -0.235 -0.0274 0.069 Uiso 0.764(3) 1 calc PR A 1
Mo1D Mo 0.9535(11) 0.2830(3) 0.14383(18) 0.089(3) Uani 0.236(3) 1 d P A 2
Mo2D Mo 0.8231(10) 0.2311(2) 0.25512(16) 0.085(3) Uani 0.236(3) 1 d P A 2
S1D S 0.650(4) 0.2660(9) 0.1668(5) 0.112(9) Uani 0.236(3) 1 d P A 2
S2D S 1.123(2) 0.2479(7) 0.2404(5) 0.085(6) Uani 0.236(3) 1 d P A 2
S3D S 0.870(2) 0.4039(7) 0.2270(5) 0.078(5) Uani 0.236(3) 1 d P A 2
C1D C 0.535(7) 0.154(4) 0.151(3) 0.075(15) Uiso 0.236(3) 1 d P A 2
C2D C 1.221(7) 0.344(4) 0.275(2) 0.043(13) Uiso 0.236(3) 1 d P A 2
C3D C 0.674(8) 0.480(4) 0.207(3) 0.082(16) Uiso 0.236(3) 1 d P A 2
C4D C 0.903(5) 0.123(3) 0.1851(19) 0.042(9) Uiso 0.236(3) 1 d P A 2
C5D C 0.880(6) 0.104(3) 0.126(2) 0.053(11) Uiso 0.236(3) 1 d P A 2
H5AD H 0.7893 0.1377 0.1061 0.063 Uiso 0.236(3) 1 calc PR A 2
C11D C 1.028(5) 0.420(2) 0.0782(19) 0.069(13) Uiso 0.236(3) 1 d PG A 2
H11D H 1.0066 0.4867 0.0892 0.083 Uiso 0.236(3) 1 calc PR A 2
C12D C 0.919(4) 0.359(3) 0.0417(18) 0.075(14) Uiso 0.236(3) 1 d PG A 2
H12D H 0.8126 0.3765 0.024 0.089 Uiso 0.236(3) 1 calc PR A 2
C13D C 0.997(4) 0.265(2) 0.0362(17) 0.070(13) Uiso 0.236(3) 1 d PG A 2
H13D H 0.9526 0.21 0.0142 0.085 Uiso 0.236(3) 1 calc PR A 2
C14D C 1.154(4) 0.269(2) 0.0693(18) 0.085(16) Uiso 0.236(3) 1 d PG A 2
H14D H 1.2331 0.2172 0.0734 0.102 Uiso 0.236(3) 1 calc PR A 2
C15D C 1.173(4) 0.365(3) 0.0953(18) 0.077(15) Uiso 0.236(3) 1 d PG A 2
H15D H 1.2665 0.3883 0.1197 0.093 Uiso 0.236(3) 1 calc PR A 2
C21D C 0.641(4) 0.260(2) 0.3489(17) 0.052(11) Uiso 0.236(3) 1 d PG A 2
H21D H 0.5889 0.3211 0.3585 0.062 Uiso 0.236(3) 1 calc PR A 2
C22D C 0.812(3) 0.235(2) 0.3612(15) 0.050(10) Uiso 0.236(3) 1 d PG A 2
H22D H 0.8943 0.2758 0.3804 0.06 Uiso 0.236(3) 1 calc PR A 2
C23D C 0.837(4) 0.137(2) 0.3397(15) 0.054(11) Uiso 0.236(3) 1 d PG A 2
H23D H 0.94 0.1013 0.342 0.065 Uiso 0.236(3) 1 calc PR A 2
C24D C 0.682(5) 0.1019(19) 0.3141(16) 0.058(11) Uiso 0.236(3) 1 d PG A 2
H24D H 0.6628 0.0387 0.2963 0.07 Uiso 0.236(3) 1 calc PR A 2
C25D C 0.560(3) 0.178(3) 0.3199(18) 0.100(19) Uiso 0.236(3) 1 d PG A 2
H25D H 0.4458 0.1745 0.3066 0.12 Uiso 0.236(3) 1 calc PR A 2
C31D C 0.977(4) 0.034(2) 0.0802(16) 0.078(15) Uiso 0.236(3) 1 d PG A 2
C32D C 1.148(5) 0.022(3) 0.0929(15) 0.074(14) Uiso 0.236(3) 1 d PG A 2
H32D H 1.1987 0.0568 0.1277 0.089 Uiso 0.236(3) 1 calc PR A 2
C33D C 1.244(3) -0.040(3) 0.0546(17) 0.06(2) Uiso 0.236(3) 1 d PG A 2
H33D H 1.3613 -0.048 0.0633 0.076 Uiso 0.236(3) 1 calc PR A 2
C34D C 1.170(4) -0.090(2) 0.0036(15) 0.068(13) Uiso 0.236(3) 1 d PG A 2
C35D C 0.998(4) -0.079(2) -0.0091(14) 0.076(15) Uiso 0.236(3) 1 d PG A 2
H35D H 0.9475 -0.1131 -0.0439 0.092 Uiso 0.236(3) 1 calc PR A 2
C36D C 0.902(3) -0.016(3) 0.0292(18) 0.082(16) Uiso 0.236(3) 1 d PG A 2
H36D H 0.7849 -0.0083 0.0205 0.099 Uiso 0.236(3) 1 calc PR A 2
C37D C 1.283(4) -0.171(2) -0.0454(14) 0.011(7) Uiso 0.236(3) 1 d P A 2
H37D H 1.4041 -0.1595 -0.0398 0.016 Uiso 0.236(3) 1 calc PR A 2
H38D H 1.2519 -0.1605 -0.0908 0.016 Uiso 0.236(3) 1 calc PR A 2
H39D H 1.2562 -0.2387 -0.033 0.016 Uiso 0.236(3) 1 calc PR A 2

loop_
_atom_site_aniso_label
_atom_site_aniso_U_11
_atom_site_aniso_U_22
_atom_site_aniso_U_33
_atom_site_aniso_U_23
_atom_site_aniso_U_13
_atom_site_aniso_U_12
Mo1 0.0122(4) 0.0172(4) 0.0105(4) 0.0001(3) 0.0005(3) 0.0001(3)
Mo2 0.0158(4) 0.0157(4) 0.0104(3) -0.0013(3) -0.0003(3) 0.0004(3)
S1 0.0107(9) 0.0204(11) 0.0162(10) -0.0009(8) 0.0022(7) -0.0007(8)
S2 0.0050(9) 0.0220(12) 0.0178(11) -0.0018(10) -0.0039(7) 0.0005(9)
S3 0.0165(10) 0.0162(10) 0.0169(10) -0.0014(8) 0.0031(8) -0.0002(9)
Mo1D 0.217(8) 0.0208(19) 0.028(2) 0.0036(16) 0.035(3) 0.000(3)
Mo2D 0.208(8) 0.0173(17) 0.0290(19) 0.0039(15) 0.026(3) 0.009(3)
S1D 0.30(3) 0.025(5) 0.015(5) 0.000(4) -0.019(10) -0.007(11)
S2D 0.199(17) 0.020(5) 0.037(5) 0.000(4) 0.039(8) 0.008(7)
S3D 0.182(16) 0.017(4) 0.034(5) -0.004(4) 0.022(7) 0.010(7)

loop_
_geom_bond_atom_site_label_1
_geom_bond_atom_site_label_2
_geom_bond_distance
_geom_bond_site_symmetry_2
_geom_bond_publ_flag
Mo1 C13 2.260(6) . ?
Mo1 C12 2.295(6) . ?
Mo1 C14 2.302(7) . ?
Mo1 C4 2.320(9) . ?
Mo1 C11 2.357(6) . ?
Mo1 C15 2.361(6) . ?
Mo1 S3 2.448(2) . ?
Mo1 S1 2.482(2) . ?
Mo1 C5 2.528(9) . ?
Mo1 S2 2.533(2) . ?
Mo1 Mo2 2.6012(11) . ?
Mo2 C4 2.204(9) . ?
Mo2 C22 2.245(6) . ?
Mo2 C21 2.246(7) . ?
Mo2 C23 2.317(6) . ?
Mo2 C25 2.319(6) . ?
Mo2 C24 2.362(6) . ?
Mo2 S2 2.445(3) . ?
Mo2 S1 2.455(2) . ?
Mo2 S3 2.457(2) . ?
S1 C1 1.847(11) . ?
S2 C2 1.836(9) . ?
S3 C3 1.803(9) . ?
C1 H1A 0.98 . ?
C1 H1B 0.98 . ?
C1 H1C 0.98 . ?
C2 H2A 0.98 . ?
C2 H2B 0.98 . ?
C2 H2C 0.98 . ?
C3 H3A 0.98 . ?
C3 H3B 0.98 . ?
C3 H3C 0.98 . ?
C4 C5 1.371(12) . ?
C5 C31 1.510(9) . ?
C5 H5 0.95 . ?
C11 C15 1.42 . ?
C11 C12 1.42 . ?
C11 H11 0.95 . ?
C12 C13 1.42 . ?
C12 H12 0.95 . ?
C13 C14 1.42 . ?
C13 H13 0.95 . ?
C14 C15 1.42 . ?
C14 H14 0.95 . ?
C15 H15 0.95 . ?
C21 C22 1.42 . ?
C21 C25 1.42 . ?
C21 H21 0.95 . ?
C22 C23 1.42 . ?
C22 H22 0.95 . ?
C23 C24 1.42 . ?
C23 H23 0.95 . ?
C24 C25 1.42 . ?
C24 H24 0.95 . ?
C25 H25 0.95 . ?
C31 C32 1.39 . ?
C31 C36 1.39 . ?
C32 C33 1.39 . ?
C32 H32 0.95 . ?
C33 C34 1.39 . ?
C33 H33 0.95 . ?
C34 C35 1.39 . ?
C34 C37 1.554(15) . ?
C35 C36 1.39 . ?
C35 H35 0.95 . ?
C36 H36 0.95 . ?
C37 H37A 0.98 . ?
C37 H37B 0.98 . ?
C37 H37C 0.98 . ?
Mo1D C14D 2.22(4) . ?
Mo1D C13D 2.26(3) . ?
Mo1D C15D 2.30(4) . ?
Mo1D C12D 2.36(4) . ?
Mo1D C4D 2.38(4) . ?
Mo1D C11D 2.39(4) . ?
Mo1D S2D 2.452(17) . ?
Mo1D S1D 2.46(3) . ?
Mo1D S3D 2.473(10) . ?
Mo1D C5D 2.54(4) . ?
Mo1D Mo2D 2.617(6) . ?
Mo2D C4D 2.16(4) . ?
Mo2D C23D 2.17(3) . ?
Mo2D C22D 2.19(3) . ?
Mo2D S1D 2.33(2) . ?
Mo2D S2D 2.41(2) . ?
Mo2D C24D 2.42(3) . ?
Mo2D C21D 2.45(3) . ?
Mo2D S3D 2.457(10) . ?
Mo2D C25D 2.58(3) . ?
S1D C1D 1.82(6) . ?
S2D C2D 1.68(5) . ?
S3D C3D 1.91(6) . ?
C4D C5D 1.27(6) . ?
C5D C31D 1.54(5) . ?
C5D H5AD 0.95 . ?
C11D C12D 1.42 . ?
C11D C15D 1.42 . ?
C11D H11D 0.95 . ?
C12D C13D 1.42 . ?
C12D H12D 0.95 . ?
C13D C14D 1.42 . ?
C13D H13D 0.95 . ?
C14D C15D 1.42 . ?
C14D H14D 0.95 . ?
C15D H15D 0.95 . ?
C21D C22D 1.42 . ?
C21D C25D 1.42 . ?
C21D H21D 0.95 . ?
C22D C23D 1.42 . ?
C22D H22D 0.95 . ?
C23D C24D 1.42 . ?
C23D H23D 0.95 . ?
C24D C25D 1.42 . ?
C24D H24D 0.95 . ?
C25D H25D 0.95 . ?
C31D C32D 1.39 . ?
C31D C36D 1.39 . ?
C32D C33D 1.39 . ?
C32D H32D 0.95 . ?
C33D C34D 1.39 . ?
C33D H33D 0.95 . ?
C34D C35D 1.39 . ?
C34D C37D 1.74(4) . ?
C35D C36D 1.39 . ?
C35D H35D 0.95 . ?
C36D H36D 0.95 . ?
C37D H37D 0.98 . ?
C37D H38D 0.98 . ?
C37D H39D 0.98 . ?
